data_7227613
loop_
_publ_author_name
'Ding, Bin'
'Wu, Jie'
'Wu, Xiang Xia'
'Huo, Jian Zhong'
'Zhu, Zhao Zhou'
'Liu, Yuan Yuan'
'Shi, Fang Xue'

_publ_section_title
;
 Syntheses, structural diversities and characterization of a series of
 coordination polymers with two isomeric oxadiazol-pyridine ligands
;
_journal_issue 16
_journal_name_full 'RSC Adv.'
_journal_page_first 9704
_journal_paper_doi 10.1039/C6RA28153B
_journal_volume 7
_journal_year 2017
_chemical_formula_moiety '0.5(C32 H28 Ag2 N12 O4), B F4'
_chemical_formula_sum 'C16 H14 Ag B F4 N6 O2'
_chemical_formula_weight 517.01
_space_group_crystal_system monoclinic
_space_group_IT_number 15
_space_group_name_Hall '-I 2ya'
_space_group_name_H-M_alt 'I 1 2/a 1'
_symmetry_space_group_name_Hall '-I 2ya'
_symmetry_space_group_name_H-M 'I 1 2/a 1'
_atom_sites_solution_hydrogens geom
_atom_sites_solution_primary direct
_audit_creation_date 2016-04-26
_audit_creation_method
;
Olex2 1.2-beta
(compiled 2016.02.19 svn.r3266 for OlexSys, GUI svn.r5155)
;
_audit_update_record
;
2016-06-26 deposited with the CCDC.
2017-01-29 downloaded from the CCDC.
;
_cell_angle_alpha 90
_cell_angle_beta 96.794(4)
_cell_angle_gamma 90
_cell_formula_units_Z 4
_cell_length_a 13.7987(5)
_cell_length_b 11.4490(5)
_cell_length_c 12.1306(6)
_cell_measurement_reflns_used 2712
_cell_measurement_temperature 127.3(6)
_cell_measurement_theta_max 29.1110
_cell_measurement_theta_min 4.2500
_cell_volume 1902.95(14)
_computing_cell_refinement 'CrysAlisPro 1.171.38.41 (Rigaku OD, 2015)'
_computing_data_collection 'CrysAlisPro 1.171.38.41 (Rigaku OD, 2015)'
_computing_data_reduction 'CrysAlisPro 1.171.38.41 (Rigaku OD, 2015)'
_computing_molecular_graphics 'Olex2 (Dolomanov et al., 2009)'
_computing_publication_material 'Olex2 (Dolomanov et al., 2009)'
_computing_structure_refinement 'ShelXL (Sheldrick, 2015)'
_computing_structure_solution 'ShelXT (Sheldrick, 2015)'
_diffrn_ambient_environment N~2~
_diffrn_ambient_temperature 127.3(6)
_diffrn_detector 'CCD plate'
_diffrn_detector_area_resol_mean 5.2740
_diffrn_detector_type AtlasS2
_diffrn_measured_fraction_theta_full 0.998
_diffrn_measured_fraction_theta_max 0.998
_diffrn_measurement_details
;
List of Runs (angles in degrees, time in seconds):

  # Type    Start    End  Width  t~exp~   \w     \q     \k     \f   Frames
#--------------------------------------------------------------------------
  1  \w    -13.00  83.00   1.00    7.86    --   11.08  19.00-120.00   96
  2  \w    -15.00  77.00   1.00    7.86    --   11.08  19.00 -30.00   92
;
_diffrn_measurement_device 'four-circle diffractometer'
_diffrn_measurement_device_type 'SuperNova, Dual, Cu at zero, AtlasS2'
_diffrn_measurement_method '\w scans'
_diffrn_orient_matrix_type 'CrysAlisPro convention (1999,Acta A55,543-557)'
_diffrn_orient_matrix_UB_11 0.0081127000
_diffrn_orient_matrix_UB_12 0.0285062000
_diffrn_orient_matrix_UB_13 -0.0500018000
_diffrn_orient_matrix_UB_21 -0.0332428000
_diffrn_orient_matrix_UB_22 0.0445710000
_diffrn_orient_matrix_UB_23 0.0109666000
_diffrn_orient_matrix_UB_31 0.0388267000
_diffrn_orient_matrix_UB_32 0.0322297000
_diffrn_orient_matrix_UB_33 0.0291407000
_diffrn_radiation_monochromator mirror
_diffrn_radiation_probe x-ray
_diffrn_radiation_type MoK\a
_diffrn_radiation_wavelength 0.71073
_diffrn_reflns_av_R_equivalents 0.0298
_diffrn_reflns_av_unetI/netI 0.0352
_diffrn_reflns_Laue_measured_fraction_full 0.998
_diffrn_reflns_Laue_measured_fraction_max 0.998
_diffrn_reflns_limit_h_max 15
_diffrn_reflns_limit_h_min -16
_diffrn_reflns_limit_k_max 13
_diffrn_reflns_limit_k_min -11
_diffrn_reflns_limit_l_max 10
_diffrn_reflns_limit_l_min -14
_diffrn_reflns_number 4096
_diffrn_reflns_point_group_measured_fraction_full 0.998
_diffrn_reflns_point_group_measured_fraction_max 0.998
_diffrn_reflns_theta_full 24.998
_diffrn_reflns_theta_max 24.998
_diffrn_reflns_theta_min 3.559
_diffrn_source 'micro-focus sealed X-ray tube'
_diffrn_source_type 'SuperNova (Mo) X-ray Source'
_exptl_absorpt_coefficient_mu 1.124
_exptl_absorpt_correction_T_max 1.00000
_exptl_absorpt_correction_T_min 0.77434
_exptl_absorpt_correction_type multi-scan
_exptl_absorpt_process_details
;
CrysAlisPro 1.171.38.41 (Rigaku Oxford Diffraction, 2015)
Empirical absorption correction using spherical harmonics,
 implemented in SCALE3 ABSPACK scaling algorithm.
;
_exptl_crystal_colour colourless
_exptl_crystal_colour_primary colourless
_exptl_crystal_density_diffrn 1.805
_exptl_crystal_description block
_exptl_crystal_F_000 1024
_exptl_crystal_size_max 0.25
_exptl_crystal_size_mid 0.22
_exptl_crystal_size_min 0.2
_refine_diff_density_max 1.364
_refine_diff_density_min -0.803
_refine_diff_density_rms 0.114
_refine_ls_extinction_method none
_refine_ls_goodness_of_fit_ref 1.094
_refine_ls_hydrogen_treatment constr
_refine_ls_matrix_type full
_refine_ls_number_parameters 160
_refine_ls_number_reflns 1685
_refine_ls_number_restraints 49
_refine_ls_restrained_S_all 1.168
_refine_ls_R_factor_all 0.0439
_refine_ls_R_factor_gt 0.0414
_refine_ls_shift/su_max 0.000
_refine_ls_shift/su_mean 0.000
_refine_ls_structure_factor_coef Fsqd
_refine_ls_weighting_details 'w=1/[\s^2^(Fo^2^)+(0.0666P)^2^+6.0231P] where P=(Fo^2^+2Fc^2^)/3'
_refine_ls_weighting_scheme calc
_refine_ls_wR_factor_gt 0.1115
_refine_ls_wR_factor_ref 0.1137
_reflns_Friedel_coverage 0.000
_reflns_number_gt 1575
_reflns_number_total 1685
_reflns_threshold_expression 'I > 2\s(I)'
_cod_data_source_file c6ra28153b2.cif
_cod_data_source_block a160425b
_cod_original_cell_volume 1902.95(15)
_cod_database_code 7227613
_shelx_space_group_comment
;
The symmetry employed for this shelxl refinement is uniquely defined
by the following loop, which should always be used as a source of
symmetry information in preference to the above space-group names.
They are only intended as comments.
;
_reflns_odcompleteness_completeness 99.71
_reflns_odcompleteness_iscentric 1
_reflns_odcompleteness_theta 26.32
_olex2_refinement_description
;
1. Fixed Uiso
 At 1.2 times of:
  All C(H) groups
 At 1.5 times of:
  All C(H,H,H) groups
2. Restrained distances
 F4-B1 = F1-B1 = F3-B1 = F2-B1
 1.33 with sigma of 0.01
 F1-F2 \\sim F1-F3 \\sim F1-F4 \\sim F2-F3 \\sim F2-F4 \\sim F3-F4
 with sigma of 0.001
3. Uiso/Uaniso restraints and constraints
Uanis(F4) \\sim Ueq, Uanis(F3) \\sim Ueq, Uanis(F2) \\sim Ueq, Uanis(F1) \\sim
Ueq: with sigma of 0.005 and sigma for terminal atoms of 0.005
Uanis(B1) \\sim Ueq: with sigma of 0.005 and sigma for terminal atoms of 0.01
4. Others
 Fixed Sof: F1(0.5) F2(0.5) F3(0.5) F4(0.5) B1(0.5)
5.a Aromatic/amide H refined with riding coordinates:
 C2(H2), C3(H3), C4(H4), C5(H5)
5.b Idealised Me refined as rotating group:
 C8(H8A,H8B,H8C)
;
_shelx_shelxl_version_number 2014/7
_olex2_date_sample_data_collection 2016-04-25
_olex2_submission_special_instructions 'No special instructions were received'
_oxdiff_exptl_absorpt_empirical_details
;
Empirical correction (ABSPACK) includes:
- Absorption correction using spherical harmonics
- Frame scaling
;
_oxdiff_exptl_absorpt_empirical_full_max 1.276
_oxdiff_exptl_absorpt_empirical_full_min 0.872

loop_
_space_group_symop_operation_xyz
'x, y, z'
'-x+1/2, y, -z'
'x+1/2, y+1/2, z+1/2'
'-x+1, y+1/2, -z+1/2'
'-x, -y, -z'
'x-1/2, -y, z'
'-x+1/2, -y+1/2, -z+1/2'
'x, -y+1/2, z+1/2'

loop_
_atom_site_label
_atom_site_type_symbol
_atom_site_fract_x
_atom_site_fract_y
_atom_site_fract_z
_atom_site_U_iso_or_equiv
_atom_site_adp_type
_atom_site_occupancy
_atom_site_site_symmetry_order
_atom_site_calc_flag
_atom_site_refinement_flags_posn
_atom_site_refinement_flags_adp
_atom_site_refinement_flags_occupancy
_atom_site_disorder_assembly
_atom_site_disorder_group
Ag1 Ag 0.7500 0.40858(4) 1.0000 0.0328(2) Uani 1 2 d S T P . .
O1 O 0.4645(2) 0.2044(2) 0.4921(2) 0.0278(6) Uani 1 1 d . . . . .
N1 N 0.6795(2) 0.3109(3) 0.8472(3) 0.0294(8) Uani 1 1 d . . . . .
N2 N 0.4326(2) 0.0609(3) 0.6040(3) 0.0289(7) Uani 1 1 d . . . . .
N3 N 0.3753(2) 0.0476(3) 0.5012(3) 0.0275(7) Uani 1 1 d . . . . .
C1 C 0.5528(3) 0.2082(3) 0.6787(3) 0.0258(8) Uani 1 1 d . . . . .
C2 C 0.5894(3) 0.3197(3) 0.6656(3) 0.0281(9) Uani 1 1 d . . . . .
H2 H 0.5726 0.3615 0.6004 0.034 Uiso 1 1 calc R . . . .
C3 C 0.6514(3) 0.3671(4) 0.7518(4) 0.0295(9) Uani 1 1 d . . . . .
H3 H 0.6749 0.4423 0.7432 0.035 Uiso 1 1 calc R . . . .
C4 C 0.6454(3) 0.2018(4) 0.8577(3) 0.0304(9) Uani 1 1 d . . . . .
H4 H 0.6652 0.1608 0.9227 0.037 Uiso 1 1 calc R . . . .
C5 C 0.5825(3) 0.1482(3) 0.7767(4) 0.0299(9) Uani 1 1 d . . . . .
H5 H 0.5601 0.0729 0.7873 0.036 Uiso 1 1 calc R . . . .
C6 C 0.4835(3) 0.1547(3) 0.5944(3) 0.0250(8) Uani 1 1 d . . . . .
C7 C 0.3956(3) 0.1332(3) 0.4390(3) 0.0273(9) Uani 1 1 d . . . . .
C8 C 0.3560(4) 0.1605(4) 0.3237(4) 0.0395(10) Uani 1 1 d . . . . .
H8A H 0.3333 0.2398 0.3194 0.059 Uiso 1 1 calc GR . . . .
H8B H 0.3027 0.1088 0.3004 0.059 Uiso 1 1 calc GR . . . .
H8C H 0.4062 0.1506 0.2761 0.059 Uiso 1 1 calc GR . . . .
F1 F 0.2672(8) 0.4156(6) 0.5997(5) 0.144(5) Uani 0.5 1 d D U . A -1
F2 F 0.1444(4) 0.4625(6) 0.4745(9) 0.132(4) Uani 0.5 1 d D U . A -1
F3 F 0.2953(4) 0.4700(4) 0.4322(5) 0.0557(15) Uani 0.5 1 d D U . A -1
F4 F 0.2264(4) 0.2998(4) 0.4567(4) 0.0581(16) Uani 0.5 1 d D U . A -1
B1 B 0.2327(5) 0.4100(5) 0.4921(7) 0.025(2) Uani 0.5 1 d D U . A -1

loop_
_atom_site_aniso_label
_atom_site_aniso_U_11
_atom_site_aniso_U_22
_atom_site_aniso_U_33
_atom_site_aniso_U_23
_atom_site_aniso_U_13
_atom_site_aniso_U_12
Ag1 0.0233(3) 0.0274(3) 0.0446(3) 0.000 -0.00809(19) 0.000
O1 0.0302(14) 0.0228(13) 0.0317(14) -0.0013(11) 0.0096(11) -0.0049(12)
N1 0.0253(17) 0.0269(18) 0.0372(19) -0.0098(15) 0.0085(14) 0.0001(14)
N2 0.0251(17) 0.0272(17) 0.0342(18) 0.0014(14) 0.0030(14) -0.0054(14)
N3 0.0238(16) 0.0262(17) 0.0330(18) -0.0018(15) 0.0060(13) -0.0024(14)
C1 0.0194(18) 0.0243(19) 0.035(2) -0.0066(16) 0.0101(15) -0.0004(16)
C2 0.027(2) 0.0228(19) 0.036(2) -0.0030(17) 0.0097(16) 0.0005(16)
C3 0.026(2) 0.0212(19) 0.043(2) -0.0085(18) 0.0108(17) -0.0027(16)
C4 0.026(2) 0.030(2) 0.036(2) -0.0046(17) 0.0053(17) 0.0029(17)
C5 0.024(2) 0.023(2) 0.043(2) -0.0019(18) 0.0088(17) -0.0028(16)
C6 0.0200(18) 0.0214(19) 0.035(2) -0.0029(16) 0.0105(16) 0.0015(16)
C7 0.0235(19) 0.0230(19) 0.037(2) -0.0041(17) 0.0093(16) -0.0029(16)
C8 0.046(3) 0.037(2) 0.035(2) 0.0002(19) 0.0034(19) -0.011(2)
F1 0.163(6) 0.144(6) 0.122(6) 0.004(4) 0.003(5) -0.028(5)
F2 0.131(5) 0.121(5) 0.149(6) 0.017(4) 0.034(4) 0.006(4)
F3 0.066(3) 0.045(3) 0.059(3) 0.022(3) 0.019(3) -0.017(3)
F4 0.072(4) 0.040(3) 0.069(3) -0.019(2) 0.038(3) -0.018(3)
B1 0.029(5) 0.030(3) 0.014(3) 0.002(3) -0.009(4) -0.002(3)

loop_
_atom_type_symbol
_atom_type_description
_atom_type_scat_dispersion_real
_atom_type_scat_dispersion_imag
_atom_type_scat_source
C C 0.0033 0.0016 'International Tables Vol C Tables 4.2.6.8 and 6.1.1.4'
H H 0.0000 0.0000 'International Tables Vol C Tables 4.2.6.8 and 6.1.1.4'
Ag Ag -0.8971 1.1015 'International Tables Vol C Tables 4.2.6.8 and 6.1.1.4'
B B 0.0013 0.0007 'International Tables Vol C Tables 4.2.6.8 and 6.1.1.4'
F F 0.0171 0.0103 'International Tables Vol C Tables 4.2.6.8 and 6.1.1.4'
N N 0.0061 0.0033 'International Tables Vol C Tables 4.2.6.8 and 6.1.1.4'
O O 0.0106 0.0060 'International Tables Vol C Tables 4.2.6.8 and 6.1.1.4'

loop_
_geom_angle_atom_site_label_1
_geom_angle_atom_site_label_2
_geom_angle_atom_site_label_3
_geom_angle
_geom_angle_site_symmetry_1
_geom_angle_site_symmetry_3
N1 Ag1 N1 121.29(18) . 2_657
N1 Ag1 N3 125.45(12) 2_657 4_556
N1 Ag1 N3 94.85(12) . 4_556
N1 Ag1 N3 94.85(12) 2_657 3
N1 Ag1 N3 125.45(12) . 3
N3 Ag1 N3 94.65(17) 3 4_556
C7 O1 C6 103.3(3) . .
C3 N1 Ag1 121.2(3) . .
C3 N1 C4 117.3(4) . .
C4 N1 Ag1 119.9(3) . .
C6 N2 N3 105.3(3) . .
N2 N3 Ag1 114.6(2) . 3_444
C7 N3 Ag1 136.3(3) . 3_444
C7 N3 N2 107.4(3) . .
C2 C1 C5 118.5(4) . .
C2 C1 C6 121.7(4) . .
C5 C1 C6 119.8(3) . .
C1 C2 H2 120.8 . .
C3 C2 C1 118.4(4) . .
C3 C2 H2 120.8 . .
N1 C3 C2 123.7(4) . .
N1 C3 H3 118.2 . .
C2 C3 H3 118.2 . .
N1 C4 H4 118.5 . .
N1 C4 C5 122.9(4) . .
C5 C4 H4 118.5 . .
C1 C5 H5 120.4 . .
C4 C5 C1 119.1(4) . .
C4 C5 H5 120.4 . .
O1 C6 C1 120.4(3) . .
N2 C6 O1 112.4(3) . .
N2 C6 C1 127.3(4) . .
O1 C7 C8 119.0(4) . .
N3 C7 O1 111.6(4) . .
N3 C7 C8 129.4(4) . .
C7 C8 H8A 109.5 . .
C7 C8 H8B 109.5 . .
C7 C8 H8C 109.5 . .
H8A C8 H8B 109.5 . .
H8A C8 H8C 109.5 . .
H8B C8 H8C 109.5 . .
F1 B1 F2 110.0(5) . .
F1 B1 F3 108.5(5) . .
F2 B1 F3 107.7(5) . .
F4 B1 F1 111.3(5) . .
F4 B1 F2 110.3(5) . .
F4 B1 F3 108.9(5) . .

loop_
_geom_bond_atom_site_label_1
_geom_bond_atom_site_label_2
_geom_bond_distance
_geom_bond_site_symmetry_2
Ag1 N1 2.282(3) .
Ag1 N1 2.282(3) 2_657
Ag1 N3 2.349(3) 4_556
Ag1 N3 2.349(3) 3
O1 C6 1.361(5) .
O1 C7 1.356(5) .
N1 C3 1.341(6) .
N1 C4 1.346(5) .
N2 N3 1.404(5) .
N2 C6 1.296(5) .
N3 Ag1 2.349(3) 3_444
N3 C7 1.287(5) .
C1 C2 1.389(6) .
C1 C5 1.392(6) .
C1 C6 1.451(5) .
C2 H2 0.9300 .
C2 C3 1.381(6) .
C3 H3 0.9300 .
C4 H4 0.9300 .
C4 C5 1.376(6) .
C5 H5 0.9300 .
C7 C8 1.474(6) .
C8 H8A 0.9600 .
C8 H8B 0.9600 .
C8 H8C 0.9600 .
F1 B1 1.338(8) .
F2 B1 1.352(8) .
F3 B1 1.377(8) .
F4 B1 1.332(7) .

loop_
_geom_torsion_atom_site_label_1
_geom_torsion_atom_site_label_2
_geom_torsion_atom_site_label_3
_geom_torsion_atom_site_label_4
_geom_torsion
_geom_torsion_site_symmetry_1
_geom_torsion_site_symmetry_4
Ag1 N1 C3 C2 -164.7(3) . .
Ag1 N1 C4 C5 164.2(3) . .
Ag1 N3 C7 O1 164.4(3) 3_444 .
Ag1 N3 C7 C8 -16.4(7) 3_444 .
N1 C4 C5 C1 0.5(6) . .
N2 N3 C7 O1 0.8(4) . .
N2 N3 C7 C8 -180.0(4) . .
N3 N2 C6 O1 -0.4(4) . .
N3 N2 C6 C1 178.5(3) . .
C1 C2 C3 N1 1.0(6) . .
C2 C1 C5 C4 1.1(6) . .
C2 C1 C6 O1 11.0(5) . .
C2 C1 C6 N2 -167.8(4) . .
C3 N1 C4 C5 -1.3(6) . .
C4 N1 C3 C2 0.6(6) . .
C5 C1 C2 C3 -1.8(5) . .
C5 C1 C6 O1 -170.5(3) . .
C5 C1 C6 N2 10.7(6) . .
C6 O1 C7 N3 -1.0(4) . .
C6 O1 C7 C8 179.7(4) . .
C6 N2 N3 Ag1 -167.9(2) . 3_444
C6 N2 N3 C7 -0.3(4) . .
C6 C1 C2 C3 176.8(3) . .
C6 C1 C5 C4 -177.5(3) . .
C7 O1 C6 N2 0.8(4) . .
C7 O1 C6 C1 -178.1(3) . .
